data_4100699
loop_
_publ_author_name
'Emmanuel Terazzi'
'Stephane Torelli'
'Jean-Pierre Rivera'
'Jean-Marc Benech'
'Gerald Bernardinelli'
'Cyril Bourgogne'
'Bertrand Donnio'
'Daniel Guillon'
'Daniel Imbert'
'Jean-Claude Bunzli'
'Andre Pinto'
'Damien Jeannerat'
'Claude Piguet'

_publ_section_title
;
Molecular Control of Macroscopic Cubic, Columnar and Lamellar
Organizations in Luminescent Lanthanide-containing Thermotropic
Liquid Crystals.
;
_journal_name_full 'Journal of the American Chemical Society'
_journal_paper_doi 10.1021/ja0446101
_journal_year 2005
_chemical_formula_moiety 'C40 H40 B2 Fe N12'
_chemical_formula_sum 'C40 H40 B2 Fe N12'
_chemical_formula_weight 766.31
_space_group_IT_number 13
_symmetry_cell_setting monoclinic
_symmetry_space_group_name_Hall '-P 2yc'
_symmetry_space_group_name_H-M 'P 1 2/c 1'
_cell_angle_alpha 90.00
_cell_angle_beta 93.8120(10)
_cell_angle_gamma 90.00
_cell_formula_units_Z 4
_cell_length_a 19.1932(10)
_cell_length_b 10.1436(5)
_cell_length_c 19.6711(10)
_cell_measurement_temperature 150(1)
_cell_volume 3821.3(3)
_diffrn_ambient_temperature 150(1)
_exptl_crystal_density_diffrn 1.332
_cod_depositor_comments
;
The following automatic conversions were performed:
'_symmetry_cell_setting' value 'Monoclinic' changed to 'monoclinic'
according to '/home/saulius/struct/CIF-dictionaries/cif_core.dic'
dictionary named 'cif_core.dic' version 2.4.1 from 2010-06-29.

Automatic conversion script
Id: cif_fix_enum 1527 2010-12-29 10:47:43Z saulius 
;
_cod_original_sg_symbol_H-M 'P 2/c'
_cod_database_code 4100699

loop_
_symmetry_equiv_pos_as_xyz
'x, y, z'
'-x, y, -z+1/2'
'-x, -y, -z'
'x, -y, z-1/2'

loop_
_atom_site_label
_atom_site_type_symbol
_atom_site_fract_x
_atom_site_fract_y
_atom_site_fract_z
_atom_site_U_iso_or_equiv
_atom_site_adp_type
_atom_site_occupancy
_atom_site_symmetry_multiplicity
_atom_site_calc_flag
_atom_site_refinement_flags
_atom_site_disorder_assembly
_atom_site_disorder_group
Fe1 Fe 0.0000 0.5000 0.5000 0.02059(10) Uani 1 2 d S . .
Fe2 Fe 0.5000 0.0000 0.5000 0.01910(10) Uani 1 2 d S . .
B1 B 0.08430(10) 0.69908(19) 0.60148(10) 0.0239(4) Uani 1 1 d . . .
B2 B 0.44142(9) 0.19924(19) 0.60017(9) 0.0228(4) Uani 1 1 d . . .
C11 C -0.00943(10) 0.88339(17) 0.57765(10) 0.0314(4) Uani 1 1 d . . .
H11 H 0.0137 0.9506 0.6041 0.038 Uiso 1 1 calc R . .
C12 C -0.07235(10) 0.89671(18) 0.54183(10) 0.0329(4) Uani 1 1 d . . .
H12 H -0.1010 0.9732 0.5384 0.039 Uiso 1 1 calc R . .
C13 C -0.08581(9) 0.77462(17) 0.51137(9) 0.0267(4) Uani 1 1 d . . .
C14 C -0.14775(10) 0.7350(2) 0.46587(10) 0.0341(4) Uani 1 1 d . . .
H14A H -0.1419 0.6438 0.4508 0.051 Uiso 1 1 calc R . .
H14B H -0.1518 0.7934 0.4261 0.051 Uiso 1 1 calc R . .
H14C H -0.1901 0.7418 0.4909 0.051 Uiso 1 1 calc R . .
C21 C 0.20198(9) 0.66573(18) 0.54103(9) 0.0283(4) Uani 1 1 d . . .
H21 H 0.2335 0.7075 0.5735 0.034 Uiso 1 1 calc R . .
C22 C 0.22020(9) 0.59952(18) 0.48375(9) 0.0292(4) Uani 1 1 d . . .
H22 H 0.2658 0.5877 0.4687 0.035 Uiso 1 1 calc R . .
C23 C 0.15765(9) 0.55356(17) 0.45264(8) 0.0250(3) Uani 1 1 d . . .
C24 C 0.14677(11) 0.47732(19) 0.38743(9) 0.0323(4) Uani 1 1 d . . .
H24A H 0.1567 0.3839 0.3962 0.048 Uiso 1 1 calc R . .
H24B H 0.1783 0.5110 0.3542 0.048 Uiso 1 1 calc R . .
H24C H 0.0983 0.4873 0.3692 0.048 Uiso 1 1 calc R . .
C31 C 0.10275(10) 0.51770(18) 0.69602(9) 0.0305(4) Uani 1 1 d . . .
H31 H 0.1350 0.5641 0.7259 0.037 Uiso 1 1 calc R . .
C32 C 0.08177(10) 0.39062(19) 0.70424(9) 0.0330(4) Uani 1 1 d . . .
H32 H 0.0957 0.3324 0.7405 0.040 Uiso 1 1 calc R . .
C33 C 0.03558(9) 0.36418(17) 0.64820(9) 0.0262(4) Uani 1 1 d . . .
C34 C -0.00325(10) 0.23895(18) 0.63272(10) 0.0338(4) Uani 1 1 d . . .
H34A H -0.0421 0.2562 0.5990 0.051 Uiso 1 1 calc R . .
H34B H -0.0215 0.2045 0.6746 0.051 Uiso 1 1 calc R . .
H34C H 0.0284 0.1741 0.6144 0.051 Uiso 1 1 calc R . .
C41 C 0.39526(10) 0.34769(19) 0.49715(10) 0.0345(4) Uani 1 1 d . . .
H41 H 0.3750 0.4161 0.5222 0.041 Uiso 1 1 calc R . .
C42 C 0.39652(11) 0.3420(2) 0.42780(10) 0.0382(5) Uani 1 1 d . . .
H42 H 0.3776 0.4046 0.3957 0.046 Uiso 1 1 calc R . .
C43 C 0.43128(9) 0.22527(18) 0.41376(9) 0.0285(4) Uani 1 1 d . . .
C44 C 0.44648(10) 0.17455(19) 0.34477(9) 0.0326(4) Uani 1 1 d . . .
H44A H 0.4660 0.0854 0.3492 0.049 Uiso 1 1 calc R . .
H44B H 0.4802 0.2328 0.3246 0.049 Uiso 1 1 calc R . .
H44C H 0.4032 0.1722 0.3154 0.049 Uiso 1 1 calc R . .
C51 C 0.56663(9) 0.22376(18) 0.66548(9) 0.0295(4) Uani 1 1 d . . .
H51 H 0.5554 0.2793 0.7021 0.035 Uiso 1 1 calc R . .
C52 C 0.63125(9) 0.17272(19) 0.65578(9) 0.0323(4) Uani 1 1 d . . .
H52 H 0.6731 0.1866 0.6834 0.039 Uiso 1 1 calc R . .
C53 C 0.62280(9) 0.09599(17) 0.59675(9) 0.0267(4) Uani 1 1 d . . .
C54 C 0.67895(9) 0.0205(2) 0.56392(10) 0.0329(4) Uani 1 1 d . . .
H54A H 0.6575 -0.0410 0.5303 0.049 Uiso 1 1 calc R . .
H54B H 0.7068 -0.0289 0.5988 0.049 Uiso 1 1 calc R . .
H54C H 0.7091 0.0822 0.5412 0.049 Uiso 1 1 calc R . .
C61 C 0.37251(10) 0.00711(17) 0.65776(10) 0.0301(4) Uani 1 1 d . . .
H61 H 0.3558 0.0538 0.6953 0.036 Uiso 1 1 calc R . .
C62 C 0.36127(10) -0.12363(19) 0.64362(10) 0.0322(4) Uani 1 1 d . . .
H62 H 0.3350 -0.1842 0.6684 0.039 Uiso 1 1 calc R . .
C63 C 0.39642(9) -0.14957(17) 0.58512(9) 0.0266(4) Uani 1 1 d . . .
C64 C 0.39934(10) -0.27947(18) 0.54931(10) 0.0333(4) Uani 1 1 d . . .
H64A H 0.3840 -0.2681 0.5012 0.050 Uiso 1 1 calc R . .
H64B H 0.3686 -0.3425 0.5703 0.050 Uiso 1 1 calc R . .
H64C H 0.4474 -0.3128 0.5530 0.050 Uiso 1 1 calc R . .
C71 C 0.11701(9) 0.80736(17) 0.65452(9) 0.0257(4) Uani 1 1 d . . .
C72 C 0.16342(9) 0.90671(17) 0.63893(9) 0.0281(4) Uani 1 1 d . . .
H72 H 0.1823 0.9064 0.5955 0.034 Uiso 1 1 calc R . .
C73 C 0.18295(10) 1.00608(17) 0.68481(10) 0.0298(4) Uani 1 1 d . . .
H73 H 0.2152 1.0717 0.6726 0.036 Uiso 1 1 calc R . .
C74 C 0.15555(9) 1.01030(17) 0.74877(10) 0.0284(4) Uani 1 1 d . . .
C75 C 0.10809(10) 0.9137(2) 0.76503(10) 0.0347(4) Uani 1 1 d . . .
H75 H 0.0884 0.9152 0.8081 0.042 Uiso 1 1 calc R . .
C76 C 0.08960(9) 0.81567(19) 0.71877(9) 0.0327(4) Uani 1 1 d . . .
H76 H 0.0569 0.7509 0.7309 0.039 Uiso 1 1 calc R . .
C77 C 0.17515(9) 1.11119(19) 0.79749(10) 0.0337(4) Uani 1 1 d . . .
C78 C 0.18878(11) 1.1906(2) 0.83995(12) 0.0451(5) Uani 1 1 d . . .
H78 H 0.1998 1.2546 0.8742 0.054 Uiso 1 1 calc R . .
C81 C 0.40458(9) 0.30910(17) 0.64509(8) 0.0245(3) Uani 1 1 d . . .
C82 C 0.43788(9) 0.42315(17) 0.67122(8) 0.0255(4) Uani 1 1 d . . .
H82 H 0.4862 0.4348 0.6652 0.031 Uiso 1 1 calc R . .
C83 C 0.40280(9) 0.51944(17) 0.70553(9) 0.0271(4) Uani 1 1 d . . .
H83 H 0.4276 0.5941 0.7235 0.032 Uiso 1 1 calc R . .
C84 C 0.33143(9) 0.50756(16) 0.71385(9) 0.0262(4) Uani 1 1 d . . .
C85 C 0.29632(9) 0.39838(18) 0.68560(10) 0.0332(4) Uani 1 1 d . . .
H85 H 0.2475 0.3894 0.6895 0.040 Uiso 1 1 calc R . .
C86 C 0.33224(9) 0.30320(18) 0.65197(10) 0.0321(4) Uani 1 1 d . . .
H86 H 0.3069 0.2304 0.6326 0.039 Uiso 1 1 calc R . .
C87 C 0.29458(9) 0.60862(18) 0.74849(9) 0.0289(4) Uani 1 1 d . . .
C88 C 0.26481(10) 0.6939(2) 0.77562(11) 0.0366(4) Uani 1 1 d . . .
H88 H 0.2409 0.7623 0.7974 0.044 Uiso 1 1 calc R . .
N11 N -0.03302(7) 0.69146(14) 0.52786(7) 0.0241(3) Uani 1 1 d . . .
N12 N 0.01482(7) 0.75979(13) 0.56973(7) 0.0235(3) Uani 1 1 d . . .
N21 N 0.10404(7) 0.58948(14) 0.48910(7) 0.0242(3) Uani 1 1 d . . .
N22 N 0.13217(7) 0.66133(14) 0.54329(7) 0.0228(3) Uani 1 1 d . . .
N31 N 0.02957(7) 0.47056(14) 0.60773(7) 0.0238(3) Uani 1 1 d . . .
N32 N 0.07031(7) 0.56699(14) 0.63859(7) 0.0239(3) Uani 1 1 d . . .
N41 N 0.45033(7) 0.16386(13) 0.47259(7) 0.0227(3) Uani 1 1 d . . .
N42 N 0.42771(7) 0.23974(14) 0.52399(7) 0.0242(3) Uani 1 1 d . . .
N51 N 0.55573(7) 0.10030(14) 0.57221(7) 0.0227(3) Uani 1 1 d . . .
N52 N 0.52167(7) 0.18226(14) 0.61457(7) 0.0234(3) Uani 1 1 d . . .
N61 N 0.42779(7) -0.03894(14) 0.56530(7) 0.0227(3) Uani 1 1 d . . .
N62 N 0.41116(7) 0.05848(14) 0.60961(7) 0.0237(3) Uani 1 1 d . . .

loop_
_atom_site_aniso_label
_atom_site_aniso_U_11
_atom_site_aniso_U_22
_atom_site_aniso_U_33
_atom_site_aniso_U_23
_atom_site_aniso_U_13
_atom_site_aniso_U_12
Fe1 0.02233(18) 0.01977(18) 0.01945(18) -0.00045(12) -0.00036(13) -0.00124(12)
Fe2 0.01912(17) 0.02130(18) 0.01665(17) -0.00034(12) -0.00050(12) -0.00061(12)
B1 0.0260(9) 0.0250(9) 0.0209(9) -0.0017(7) 0.0040(7) -0.0028(7)
B2 0.0218(9) 0.0268(10) 0.0195(9) -0.0001(7) -0.0004(7) 0.0009(7)
C11 0.0376(10) 0.0220(8) 0.0348(10) -0.0047(7) 0.0049(8) 0.0004(7)
C12 0.0361(10) 0.0270(9) 0.0359(10) 0.0011(8) 0.0048(8) 0.0079(8)
C13 0.0265(8) 0.0275(9) 0.0264(9) 0.0049(7) 0.0049(7) 0.0029(7)
C14 0.0294(9) 0.0368(10) 0.0356(10) 0.0050(8) -0.0032(8) 0.0043(8)
C21 0.0241(8) 0.0332(9) 0.0275(9) -0.0018(7) 0.0002(7) -0.0032(7)
C22 0.0251(9) 0.0333(10) 0.0296(9) 0.0001(7) 0.0050(7) 0.0013(7)
C23 0.0290(9) 0.0241(8) 0.0222(8) 0.0008(7) 0.0045(7) 0.0006(7)
C24 0.0375(10) 0.0346(10) 0.0255(9) -0.0059(7) 0.0071(8) -0.0010(8)
C31 0.0330(10) 0.0364(10) 0.0214(9) 0.0021(7) -0.0037(7) -0.0048(8)
C32 0.0354(10) 0.0369(10) 0.0262(9) 0.0096(8) -0.0016(7) 0.0002(8)
C33 0.0278(9) 0.0278(9) 0.0233(8) 0.0021(7) 0.0041(7) -0.0003(7)
C34 0.0408(11) 0.0272(9) 0.0335(10) 0.0052(8) 0.0033(8) -0.0039(8)
C41 0.0429(11) 0.0297(10) 0.0302(10) -0.0011(8) -0.0035(8) 0.0110(8)
C42 0.0502(12) 0.0342(10) 0.0289(10) 0.0038(8) -0.0067(8) 0.0111(9)
C43 0.0307(9) 0.0315(9) 0.0225(8) 0.0030(7) -0.0036(7) 0.0009(7)
C44 0.0385(10) 0.0373(10) 0.0216(8) 0.0029(8) -0.0016(7) 0.0061(8)
C51 0.0312(9) 0.0338(10) 0.0229(9) -0.0080(7) -0.0027(7) 0.0015(7)
C52 0.0259(9) 0.0406(11) 0.0293(9) -0.0073(8) -0.0075(7) -0.0001(8)
C53 0.0238(8) 0.0314(9) 0.0245(8) -0.0011(7) -0.0020(7) -0.0009(7)
C54 0.0222(9) 0.0425(11) 0.0337(10) -0.0092(8) -0.0021(7) 0.0021(8)
C61 0.0306(9) 0.0328(10) 0.0276(9) -0.0006(7) 0.0082(7) 0.0011(7)
C62 0.0312(9) 0.0331(10) 0.0332(10) 0.0032(8) 0.0088(8) -0.0046(8)
C63 0.0257(9) 0.0281(9) 0.0256(9) 0.0008(7) -0.0002(7) -0.0032(7)
C64 0.0378(10) 0.0275(9) 0.0352(10) -0.0023(8) 0.0069(8) -0.0081(8)
C71 0.0234(8) 0.0292(9) 0.0245(9) -0.0043(7) 0.0010(7) -0.0012(7)
C72 0.0289(9) 0.0309(9) 0.0248(8) -0.0034(7) 0.0040(7) -0.0030(7)
C73 0.0266(9) 0.0276(9) 0.0350(10) -0.0040(7) 0.0018(8) -0.0038(7)
C74 0.0240(9) 0.0298(9) 0.0308(10) -0.0098(7) -0.0038(7) 0.0050(7)
C75 0.0322(10) 0.0438(11) 0.0287(9) -0.0100(8) 0.0073(8) -0.0018(8)
C76 0.0295(9) 0.0383(10) 0.0312(10) -0.0077(8) 0.0095(7) -0.0092(8)
C77 0.0255(9) 0.0360(10) 0.0383(10) -0.0090(8) -0.0077(8) 0.0092(8)
C78 0.0393(11) 0.0431(12) 0.0505(13) -0.0232(10) -0.0148(9) 0.0130(9)
C81 0.0257(8) 0.0270(9) 0.0206(8) -0.0001(7) 0.0006(6) 0.0016(7)
C82 0.0236(8) 0.0285(9) 0.0244(8) 0.0012(7) 0.0022(7) -0.0011(7)
C83 0.0288(9) 0.0261(9) 0.0261(9) -0.0012(7) 0.0005(7) -0.0026(7)
C84 0.0283(9) 0.0263(9) 0.0243(9) 0.0014(7) 0.0039(7) 0.0012(7)
C85 0.0225(9) 0.0316(10) 0.0458(11) -0.0041(8) 0.0057(8) -0.0017(7)
C86 0.0276(9) 0.0294(10) 0.0392(10) -0.0083(8) 0.0011(8) -0.0021(7)
C87 0.0291(9) 0.0290(9) 0.0291(9) 0.0017(7) 0.0045(7) -0.0022(7)
C88 0.0347(10) 0.0330(10) 0.0433(11) -0.0061(9) 0.0120(9) 0.0003(8)
N11 0.0243(7) 0.0242(7) 0.0236(7) 0.0002(6) -0.0003(6) -0.0019(6)
N12 0.0259(7) 0.0216(7) 0.0232(7) -0.0038(6) 0.0029(6) -0.0030(6)
N21 0.0282(7) 0.0241(7) 0.0201(7) -0.0030(6) 0.0013(6) -0.0017(6)
N22 0.0243(7) 0.0238(7) 0.0202(7) -0.0027(5) 0.0005(5) -0.0028(6)
N31 0.0245(7) 0.0227(7) 0.0241(7) -0.0013(6) 0.0001(6) -0.0037(6)
N32 0.0248(7) 0.0267(7) 0.0201(7) -0.0022(6) -0.0001(5) -0.0040(6)
N41 0.0233(7) 0.0244(7) 0.0200(7) -0.0008(5) -0.0001(5) -0.0005(6)
N42 0.0258(7) 0.0249(7) 0.0218(7) -0.0025(6) -0.0007(6) 0.0022(6)
N51 0.0212(7) 0.0264(7) 0.0207(7) -0.0015(6) 0.0015(5) 0.0005(5)
N52 0.0241(7) 0.0261(7) 0.0200(7) -0.0033(6) 0.0006(5) 0.0005(6)
N61 0.0222(7) 0.0246(7) 0.0211(7) -0.0021(6) 0.0006(5) -0.0009(6)
N62 0.0235(7) 0.0264(7) 0.0213(7) -0.0024(6) 0.0025(5) 0.0013(6)

loop_
_geom_bond_atom_site_label_1
_geom_bond_atom_site_label_2
_geom_bond_distance
_geom_bond_site_symmetry_2
_geom_bond_publ_flag
Fe1 N11 2.1260(14) . ?
Fe1 N11 2.1260(14) 3_566 ?
Fe1 N31 2.1776(14) . ?
Fe1 N31 2.1776(14) 3_566 ?
Fe1 N21 2.2168(14) 3_566 ?
Fe1 N21 2.2168(14) . ?
Fe2 N41 1.9733(14) 3_656 ?
Fe2 N41 1.9733(14) . ?
Fe2 N61 1.9909(13) . ?
Fe2 N61 1.9909(14) 3_656 ?
Fe2 N51 1.9987(13) . ?
Fe2 N51 1.9987(13) 3_656 ?
B1 N32 1.558(2) . ?
B1 N12 1.561(2) . ?
B1 N22 1.562(2) . ?
B1 C71 1.613(2) . ?
B2 N52 1.557(2) . ?
B2 N62 1.557(2) . ?
B2 N42 1.559(2) . ?
B2 C81 1.614(2) . ?
C11 N12 1.350(2) . ?
C11 C12 1.364(3) . ?
C11 H11 0.9500 . ?
C12 C13 1.392(3) . ?
C12 H12 0.9500 . ?
C13 N11 1.342(2) . ?
C13 C14 1.495(3) . ?
C14 H14A 0.9800 . ?
C14 H14B 0.9800 . ?
C14 H14C 0.9800 . ?
C21 N22 1.344(2) . ?
C21 C22 1.377(3) . ?
C21 H21 0.9500 . ?
C22 C23 1.391(2) . ?
C22 H22 0.9500 . ?
C23 N21 1.343(2) . ?
C23 C24 1.501(2) . ?
C24 H24A 0.9800 . ?
C24 H24B 0.9800 . ?
C24 H24C 0.9800 . ?
C31 N32 1.349(2) . ?
C31 C32 1.363(3) . ?
C31 H31 0.9500 . ?
C32 C33 1.394(3) . ?
C32 H32 0.9500 . ?
C33 N31 1.341(2) . ?
C33 C34 1.494(2) . ?
C34 H34A 0.9800 . ?
C34 H34B 0.9800 . ?
C34 H34C 0.9800 . ?
C41 N42 1.350(2) . ?
C41 C42 1.367(3) . ?
C41 H41 0.9500 . ?
C42 C43 1.395(3) . ?
C42 H42 0.9500 . ?
C43 N41 1.343(2) . ?
C43 C44 1.498(2) . ?
C44 H44A 0.9800 . ?
C44 H44B 0.9800 . ?
C44 H44C 0.9800 . ?
C51 N52 1.345(2) . ?
C51 C52 1.369(3) . ?
C51 H51 0.9500 . ?
C52 C53 1.398(2) . ?
C52 H52 0.9500 . ?
C53 N51 1.345(2) . ?
C53 C54 1.502(2) . ?
C54 H54A 0.9800 . ?
C54 H54B 0.9800 . ?
C54 H54C 0.9800 . ?
C61 N62 1.346(2) . ?
C61 C62 1.369(3) . ?
C61 H61 0.9500 . ?
C62 C63 1.397(2) . ?
C62 H62 0.9500 . ?
C63 N61 1.344(2) . ?
C63 C64 1.497(2) . ?
C64 H64A 0.9800 . ?
C64 H64B 0.9800 . ?
C64 H64C 0.9800 . ?
C71 C72 1.393(2) . ?
C71 C76 1.404(2) . ?
C72 C73 1.388(2) . ?
C72 H72 0.9500 . ?
C73 C74 1.396(3) . ?
C73 H73 0.9500 . ?
C74 C75 1.390(3) . ?
C74 C77 1.435(2) . ?
C75 C76 1.378(3) . ?
C75 H75 0.9500 . ?
C76 H76 0.9500 . ?
C77 C78 1.177(3) . ?
C78 H78 0.9500 . ?
C81 C82 1.403(2) . ?
C81 C86 1.405(2) . ?
C82 C83 1.387(2) . ?
C82 H82 0.9500 . ?
C83 C84 1.396(3) . ?
C83 H83 0.9500 . ?
C84 C85 1.393(3) . ?
C84 C87 1.442(2) . ?
C85 C86 1.380(3) . ?
C85 H85 0.9500 . ?
C86 H86 0.9500 . ?
C87 C88 1.183(3) . ?
C88 H88 0.9500 . ?
N11 N12 1.3789(19) . ?
N21 N22 1.3721(19) . ?
N31 N32 1.3687(19) . ?
N41 N42 1.3644(19) . ?
N51 N52 1.3731(19) . ?
N61 N62 1.369(2) . ?
